data_7159989
loop_
_publ_author_name
'Gharpure, Santosh J.'
'Kalita, Deepika'
'Somani, Shipra'
'Pal, Juhi'

_publ_section_title
;
 Deciphering substitution effects on reductive hydroalkoxylation of
 alkynyl aminols for stereoselective synthesis of morpholines and
 1,4-oxazepanes: total synthesis of tridemorph and fenpropimorph.
;
_journal_issue 27
_journal_name_full 'Organic &amp; biomolecular chemistry'
_journal_page_first 5529
_journal_page_last 5533
_journal_paper_doi 10.1039/d4ob00855c
_journal_volume 22
_journal_year 2024
_chemical_absolute_configuration syn
_chemical_formula_moiety 'C12 H16 N2 O5 S'
_chemical_formula_sum 'C12 H16 N2 O5 S'
_chemical_formula_weight 300.33
_chemical_name_systematic SJG_DK_03_273
_space_group_crystal_system monoclinic
_space_group_IT_number 4
_space_group_name_Hall 'P 2yb'
_space_group_name_H-M_alt 'P 1 21 1'
_atom_sites_solution_hydrogens geom
_atom_sites_solution_primary dual
_audit_creation_date 2024-05-18
_audit_creation_method
;
Olex2 1.3-ac4
(compiled 2019.04.23 svn.r3594 for Rigaku Oxford Diffraction, GUI svn.r5739)
;
_audit_update_record
;
2024-05-19 deposited with the CCDC.	2024-06-18 downloaded from the CCDC.
;
_cell_angle_alpha 90
_cell_angle_beta 98.887(12)
_cell_angle_gamma 90
_cell_formula_units_Z 2
_cell_length_a 10.2670(15)
_cell_length_b 5.7556(6)
_cell_length_c 11.9973(14)
_cell_measurement_reflns_used 4573
_cell_measurement_temperature 150.00(10)
_cell_measurement_theta_max 26.0490
_cell_measurement_theta_min 1.6800
_cell_volume 700.44(15)
_computing_cell_refinement 'CrysAlisPro 1.171.41.93a (Rigaku OD, 2020)'
_computing_data_collection 'CrysAlisPro 1.171.41.93a (Rigaku OD, 2020)'
_computing_data_reduction 'CrysAlisPro 1.171.41.93a (Rigaku OD, 2020)'
_computing_molecular_graphics 'Olex2 (Dolomanov et al., 2009)'
_computing_publication_material 'Olex2 (Dolomanov et al., 2009)'
_computing_structure_refinement 'ShelXL (Sheldrick, 2015)'
_computing_structure_solution 'ShelXT (Sheldrick, 2015)'
_diffrn_ambient_environment N~2~
_diffrn_ambient_temperature 150.00(10)
_diffrn_detector 'CCD plate'
_diffrn_detector_area_resol_mean 8
_diffrn_measured_fraction_theta_full 0.999
_diffrn_measured_fraction_theta_max 0.999
_diffrn_measurement_details
;
List of Runs (angles in degrees, time in seconds):

  # Type    Start    End  Width  t~exp~   \w     \q     \k     \f   Frames
#--------------------------------------------------------------------------
  1  \f     -9.73 182.27   1.00   10.00   6.61  -9.84 -31.50    --   192
  2  \w    -65.46  -0.46   1.00   10.00    --  -19.34  94.56 145.16   65
  3  \w   -100.81  15.19   1.00   10.00    --   -9.84 -59.25-123.92  116
  4  \w    -65.46  -0.46   1.00   10.00    --  -19.34  94.56  73.16   65
  5  \w   -100.81  15.19   1.00   10.00    --   -9.84 -59.25 -51.92  116
  6  \w    -65.46  -0.46   1.00   10.00    --  -19.34  94.56   1.16   65
;
_diffrn_measurement_device 'abstract diffractometer'
_diffrn_measurement_device_type 'Bruker SMART APEX CCD area detector'
_diffrn_measurement_method '\w and \f scans'
_diffrn_orient_matrix_type 'CrysAlisPro convention (1999,Acta A55,543-557)'
_diffrn_orient_matrix_UB_11 0.0696928000
_diffrn_orient_matrix_UB_12 0.0101312000
_diffrn_orient_matrix_UB_13 0.0093024000
_diffrn_orient_matrix_UB_21 -0.0009969000
_diffrn_orient_matrix_UB_22 0.0166117000
_diffrn_orient_matrix_UB_23 0.0584141000
_diffrn_orient_matrix_UB_31 0.0056397000
_diffrn_orient_matrix_UB_32 -0.1217214000
_diffrn_orient_matrix_UB_33 0.0087182000
_diffrn_radiation_monochromator graphite
_diffrn_radiation_probe x-ray
_diffrn_radiation_type MoK\a
_diffrn_radiation_wavelength 0.71073
_diffrn_reflns_av_R_equivalents 0.1768
_diffrn_reflns_av_unetI/netI 0.0999
_diffrn_reflns_Laue_measured_fraction_full 0.999
_diffrn_reflns_Laue_measured_fraction_max 0.999
_diffrn_reflns_limit_h_max 12
_diffrn_reflns_limit_h_min -12
_diffrn_reflns_limit_k_max 6
_diffrn_reflns_limit_k_min -6
_diffrn_reflns_limit_l_max 14
_diffrn_reflns_limit_l_min -14
_diffrn_reflns_number 10871
_diffrn_reflns_point_group_measured_fraction_full 0.999
_diffrn_reflns_point_group_measured_fraction_max 0.999
_diffrn_reflns_theta_full 24.994
_diffrn_reflns_theta_max 24.994
_diffrn_reflns_theta_min 1.718
_diffrn_source 'sealed tube'
_diffrn_source_type 'Enhance (Mo) X-ray Source'
_exptl_absorpt_coefficient_mu 0.252
_exptl_absorpt_correction_T_max 1.00000
_exptl_absorpt_correction_T_min 0.66061
_exptl_absorpt_correction_type multi-scan
_exptl_absorpt_process_details
;
CrysAlisPro 1.171.41.93a (Rigaku Oxford Diffraction, 2020)
Empirical absorption correction using spherical harmonics,
implemented in SCALE3 ABSPACK scaling algorithm.
;
_exptl_crystal_colour 'clear light colourless'
_exptl_crystal_colour_lustre clear
_exptl_crystal_colour_modifier light
_exptl_crystal_colour_primary colourless
_exptl_crystal_density_diffrn 1.424
_exptl_crystal_description block
_exptl_crystal_F_000 316
_exptl_crystal_preparation DCM
_exptl_crystal_recrystallization_method DCM
_exptl_crystal_size_max 0.64
_exptl_crystal_size_mid 0.32
_exptl_crystal_size_min 0.32
_refine_diff_density_max 0.436
_refine_diff_density_min -0.558
_refine_diff_density_rms 0.096
_refine_ls_abs_structure_details
;
 Flack x determined using 584 quotients [(I+)-(I-)]/[(I+)+(I-)]
 (Parsons, Flack and Wagner, Acta Cryst. B69 (2013) 249-259).
;
_refine_ls_abs_structure_Flack 0.2(2)
_refine_ls_extinction_method none
_refine_ls_goodness_of_fit_ref 1.024
_refine_ls_hydrogen_treatment constr
_refine_ls_matrix_type full
_refine_ls_number_parameters 183
_refine_ls_number_reflns 2458
_refine_ls_number_restraints 1
_refine_ls_restrained_S_all 1.024
_refine_ls_R_factor_all 0.0976
_refine_ls_R_factor_gt 0.0842
_refine_ls_shift/su_max 0.000
_refine_ls_shift/su_mean 0.000
_refine_ls_structure_factor_coef Fsqd
_refine_ls_weighting_details 'w=1/[\s^2^(Fo^2^)+(0.1469P)^2^] where P=(Fo^2^+2Fc^2^)/3'
_refine_ls_weighting_scheme calc
_refine_ls_wR_factor_gt 0.2061
_refine_ls_wR_factor_ref 0.2311
_reflns_Friedel_coverage 0.799
_reflns_Friedel_fraction_full 0.998
_reflns_Friedel_fraction_max 0.998
_reflns_number_gt 1971
_reflns_number_total 2458
_reflns_threshold_expression 'I > 2\s(I)'
_cod_data_source_file d4ob00855c2.cif
_cod_data_source_block sjg_dk_03_273_autored
_cod_depositor_comments 'Adding full bibliography for 7159988--7159989.cif.'
_cod_database_code 7159989
_shelx_shelxl_version_number 2018/3
_shelx_space_group_comment
;
The symmetry employed for this shelxl refinement is uniquely defined
by the following loop, which should always be used as a source of
symmetry information in preference to the above space-group names.
They are only intended as comments.
;
_shelx_estimated_absorpt_t_max 0.924
_shelx_estimated_absorpt_t_min 0.855
_reflns_odcompleteness_completeness 84.32
_reflns_odcompleteness_iscentric 1
_reflns_odcompleteness_theta 37.11
_olex2_refinement_description
;
1. Fixed Uiso
 At 1.2 times of:
  All C(H) groups, All C(H,H) groups
 At 1.5 times of:
  All C(H,H,H) groups
2.a Ternary CH refined with riding coordinates:
 C00D(H00D), C00H(H00J)
2.b Secondary CH2 refined with riding coordinates:
 C00A(H00A,H00B), C00J(H00L,H00M)
2.c Aromatic/amide H refined with riding coordinates:
 C00B(H00C), C00F(H00H), C00G(H00I), C00I(H00K)
2.d Idealised Me refined as rotating group:
 C00E(H00E,H00F,H00G), C00K(H00N,H00O,H00P)
;
_olex2_exptl_crystal_mounting_method SOLID
_olex2_submission_original_sample_id SJG_DK_03_273
_olex2_submission_special_instructions 'No special instructions were received'
_oxdiff_exptl_absorpt_empirical_details
;
Empirical correction (ABSPACK) includes:
- Absorption correction using spherical harmonics
- Frame scaling
;
_oxdiff_exptl_absorpt_empirical_full_max 2.356
_oxdiff_exptl_absorpt_empirical_full_min 0.512

loop_
_space_group_symop_operation_xyz
'x, y, z'
'-x, y+1/2, -z'

loop_
_atom_site_label
_atom_site_type_symbol
_atom_site_fract_x
_atom_site_fract_y
_atom_site_fract_z
_atom_site_U_iso_or_equiv
_atom_site_adp_type
_atom_site_occupancy
_atom_site_site_symmetry_order
_atom_site_calc_flag
_atom_site_refinement_flags_posn
_atom_site_refinement_flags_adp
_atom_site_refinement_flags_occupancy
_atom_site_disorder_assembly
_atom_site_disorder_group
S001 S 0.52723(18) 0.1574(3) 0.71127(13) 0.0416(6) Uani 1 1 d . . . . .
O002 O 0.5157(6) 0.0888(9) 0.5965(4) 0.0500(14) Uani 1 1 d . . . . .
O003 O 0.5489(6) -0.0142(8) 0.7988(4) 0.0498(14) Uani 1 1 d . . . . .
O9 O 0.1652(6) 0.5451(12) 0.7456(4) 0.0584(16) Uani 1 1 d . . . . .
N005 N 0.3926(6) 0.2967(10) 0.7259(4) 0.0403(15) Uani 1 1 d . . . . .
O10 O 0.9545(7) 1.0156(12) 0.7214(5) 0.0699(19) Uani 1 1 d . . . . .
N6 N 0.9466(7) 0.8760(14) 0.7976(6) 0.059(2) Uani 1 1 d . . . . .
O008 O 1.0103(8) 0.8893(15) 0.8902(5) 0.085(3) Uani 1 1 d . . . . .
C1 C 0.8477(7) 0.6883(14) 0.7734(5) 0.0431(17) Uani 1 1 d . . . . .
C00A C 0.3479(7) 0.4821(13) 0.6449(5) 0.0414(16) Uani 1 1 d . . . . .
H00A H 0.370726 0.442634 0.569978 0.050 Uiso 1 1 calc R . . . .
H00B H 0.392121 0.630035 0.670217 0.050 Uiso 1 1 calc R . . . .
C00B C 0.6743(7) 0.5128(12) 0.6495(6) 0.0414(16) Uani 1 1 d . . . . .
H00C H 0.618806 0.504870 0.578477 0.050 Uiso 1 1 calc R . . . .
C00C C 0.6595(7) 0.3565(12) 0.7345(5) 0.0385(16) Uani 1 1 d . . . . .
C00D C 0.3545(7) 0.3244(13) 0.8393(6) 0.0432(17) Uani 1 1 d . . . . .
H00D H 0.376188 0.177009 0.882370 0.052 Uiso 1 1 calc R . . . .
C00E C 0.4221(8) 0.5219(15) 0.9074(6) 0.0497(19) Uani 1 1 d . . . . .
H00E H 0.517853 0.502831 0.914240 0.075 Uiso 1 1 calc GR . . . .
H00F H 0.396262 0.522201 0.982651 0.075 Uiso 1 1 calc GR . . . .
H00G H 0.396163 0.669381 0.869467 0.075 Uiso 1 1 calc GR . . . .
C00F C 0.7716(7) 0.6808(14) 0.6703(6) 0.0442(17) Uani 1 1 d . . . . .
H00H H 0.785013 0.788975 0.613324 0.053 Uiso 1 1 calc R . . . .
C00G C 0.7408(8) 0.3642(15) 0.8384(6) 0.0487(19) Uani 1 1 d . . . . .
H00I H 0.730168 0.254243 0.895354 0.058 Uiso 1 1 calc R . . . .
C00H C 0.1989(8) 0.5088(17) 0.6368(7) 0.053(2) Uani 1 1 d . . . . .
H00J H 0.155139 0.363689 0.604021 0.064 Uiso 1 1 calc R . . . .
C00I C 0.8372(8) 0.5327(14) 0.8581(6) 0.0487(19) Uani 1 1 d . . . . .
H00K H 0.894487 0.540715 0.928169 0.058 Uiso 1 1 calc R . . . .
C00J C 0.2053(8) 0.3529(18) 0.8185(7) 0.061(2) Uani 1 1 d . . . . .
H00L H 0.164298 0.208837 0.784212 0.073 Uiso 1 1 calc R . . . .
H00M H 0.173547 0.376880 0.891514 0.073 Uiso 1 1 calc R . . . .
C00K C 0.1487(9) 0.7111(18) 0.5640(7) 0.067(3) Uani 1 1 d . . . . .
H00N H 0.052179 0.714913 0.555004 0.100 Uiso 1 1 calc GR . . . .
H00O H 0.176497 0.695002 0.489871 0.100 Uiso 1 1 calc GR . . . .
H00P H 0.184436 0.855558 0.599618 0.100 Uiso 1 1 calc GR . . . .

loop_
_atom_site_aniso_label
_atom_site_aniso_U_11
_atom_site_aniso_U_22
_atom_site_aniso_U_33
_atom_site_aniso_U_23
_atom_site_aniso_U_13
_atom_site_aniso_U_12
S001 0.0576(12) 0.0322(8) 0.0343(9) -0.0021(7) 0.0048(7) -0.0031(8)
O002 0.060(3) 0.048(3) 0.040(3) -0.007(2) 0.001(2) -0.001(2)
O003 0.073(4) 0.033(3) 0.042(3) 0.004(2) 0.005(2) -0.003(3)
O9 0.054(3) 0.074(4) 0.049(3) 0.005(3) 0.012(3) 0.003(3)
N005 0.055(4) 0.037(3) 0.029(3) 0.007(2) 0.006(2) -0.006(3)
O10 0.066(4) 0.069(4) 0.074(4) 0.002(4) 0.009(3) -0.025(4)
N6 0.057(4) 0.069(5) 0.050(4) -0.009(4) 0.003(3) -0.021(4)
O008 0.085(5) 0.117(6) 0.049(3) -0.014(4) -0.006(3) -0.052(5)
C1 0.042(4) 0.049(4) 0.037(3) -0.008(4) 0.002(3) -0.008(3)
C00A 0.052(4) 0.040(4) 0.031(3) 0.007(3) 0.004(3) -0.002(3)
C00B 0.046(4) 0.041(4) 0.036(4) -0.004(3) 0.000(3) -0.002(3)
C00C 0.049(4) 0.033(4) 0.032(3) 0.000(3) 0.002(3) -0.002(3)
C00D 0.051(5) 0.041(4) 0.037(4) 0.003(3) 0.007(3) -0.005(3)
C00E 0.055(5) 0.059(5) 0.035(4) -0.009(4) 0.006(3) -0.007(4)
C00F 0.043(4) 0.043(4) 0.047(4) 0.006(4) 0.007(3) -0.010(3)
C00G 0.059(5) 0.050(4) 0.039(4) 0.006(3) 0.011(3) 0.003(4)
C00H 0.053(5) 0.061(5) 0.044(4) -0.001(4) 0.005(3) -0.005(4)
C00I 0.051(5) 0.056(5) 0.037(4) -0.004(4) -0.001(3) -0.001(4)
C00J 0.059(5) 0.078(6) 0.048(5) 0.012(5) 0.016(4) -0.015(5)
C00K 0.068(6) 0.077(7) 0.053(5) 0.004(5) 0.004(4) 0.019(5)

loop_
_atom_type_symbol
_atom_type_description
_atom_type_scat_dispersion_real
_atom_type_scat_dispersion_imag
_atom_type_scat_source
C C 0.0033 0.0016 'International Tables Vol C Tables 4.2.6.8 and 6.1.1.4'
H H 0.0000 0.0000 'International Tables Vol C Tables 4.2.6.8 and 6.1.1.4'
N N 0.0061 0.0033 'International Tables Vol C Tables 4.2.6.8 and 6.1.1.4'
O O 0.0106 0.0060 'International Tables Vol C Tables 4.2.6.8 and 6.1.1.4'
S S 0.1246 0.1234 'International Tables Vol C Tables 4.2.6.8 and 6.1.1.4'

loop_
_geom_angle_atom_site_label_1
_geom_angle_atom_site_label_2
_geom_angle_atom_site_label_3
_geom_angle
_geom_angle_site_symmetry_1
_geom_angle_site_symmetry_3
_geom_angle_publ_flag
O002 S001 O003 119.9(3) . . ?
O002 S001 N005 107.2(3) . . ?
O002 S001 C00C 106.3(3) . . ?
O003 S001 N005 107.3(3) . . ?
O003 S001 C00C 107.7(3) . . ?
N005 S001 C00C 107.9(3) . . ?
C00H O9 C00J 111.2(7) . . ?
C00A N005 S001 118.0(5) . . ?
C00A N005 C00D 115.5(6) . . ?
C00D N005 S001 120.0(5) . . ?
O10 N6 C1 117.0(6) . . ?
O008 N6 O10 123.9(8) . . ?
O008 N6 C1 119.1(7) . . ?
C00F C1 N6 118.8(7) . . ?
C00F C1 C00I 123.7(7) . . ?
C00I C1 N6 117.5(6) . . ?
N005 C00A C00H 108.8(6) . . ?
C00F C00B C00C 118.6(6) . . ?
C00B C00C S001 118.3(5) . . ?
C00B C00C C00G 121.4(7) . . ?
C00G C00C S001 120.2(6) . . ?
N005 C00D C00E 114.5(6) . . ?
N005 C00D C00J 105.2(6) . . ?
C00E C00D C00J 112.0(7) . . ?
C1 C00F C00B 118.9(7) . . ?
C00I C00G C00C 119.5(7) . . ?
O9 C00H C00A 110.0(6) . . ?
O9 C00H C00K 108.1(7) . . ?
C00K C00H C00A 111.5(7) . . ?
C1 C00I C00G 118.0(7) . . ?
O9 C00J C00D 111.7(6) . . ?

loop_
_geom_bond_atom_site_label_1
_geom_bond_atom_site_label_2
_geom_bond_distance
_geom_bond_site_symmetry_2
_geom_bond_publ_flag
S001 O002 1.420(5) . ?
S001 O003 1.433(5) . ?
S001 N005 1.631(7) . ?
S001 C00C 1.765(7) . ?
O9 C00H 1.417(9) . ?
O9 C00J 1.431(11) . ?
N005 C00A 1.468(8) . ?
N005 C00D 1.481(8) . ?
O10 N6 1.229(9) . ?
N6 O008 1.201(8) . ?
N6 C1 1.480(10) . ?
C1 C00F 1.358(10) . ?
C1 C00I 1.371(10) . ?
C00A C00H 1.525(11) . ?
C00B C00C 1.385(9) . ?
C00B C00F 1.386(11) . ?
C00C C00G 1.390(10) . ?
C00D C00E 1.505(10) . ?
C00D C00J 1.523(11) . ?
C00G C00I 1.380(12) . ?
C00H C00K 1.498(12) . ?
